data_7011860
loop_
_publ_author_name
'Udai P. Singh'
'Shalu Tyagi'
'Chokhe Lal Sharma'
'Helmut G\"orner'
'Thomas Weyherm\"uller'

_publ_section_title
;
 Synthesis, molecular structure and emission properties of
 benzoato-bridged lanthanide complexes with hydrotris(pyrazolyl)borate
;
_journal_issue 23
_journal_name_full 'J. Chem. Soc., Dalton Trans.'
_journal_page_first 4464
_journal_page_last 4470
_journal_paper_doi 10.1039/b205053f
_journal_year 2002
_chemical_formula_structural '[C46 H36 B2 Cl4 Gd2 N12 O8], 4 CH2Cl2'
_chemical_formula_sum 'C50 H44 B2 Cl12 Gd2 N12 O8'
_chemical_formula_weight 1702.49
_chemical_name_systematic
; 
? 
;
_space_group_IT_number 2
_symmetry_cell_setting triclinic
_symmetry_space_group_name_Hall '-P 1'
_symmetry_space_group_name_H-M 'P -1'
_atom_sites_solution_hydrogens geom
_atom_sites_solution_primary direct
_atom_sites_solution_secondary difmap
_audit_creation_method SHELXL
_cell_angle_alpha 74.750(10)
_cell_angle_beta 76.040(10)
_cell_angle_gamma 83.290(10)
_cell_formula_units_Z 1
_cell_length_a 9.3945(5)
_cell_length_b 12.6965(8)
_cell_length_c 14.2564(9)
_cell_measurement_reflns_used 12159
_cell_measurement_temperature 100(2)
_cell_volume 1589.54(19)
_computing_cell_refinement 'Nonius Collect'
_computing_data_collection 'Nonius Collect'
_computing_data_reduction 'Nonius Collect'
_computing_structure_refinement 'SHELXL-93 (Sheldrick, 1993)'
_computing_structure_solution 'SHELXS-86 (Sheldrick, 1990)'
_diffrn_ambient_temperature 100(2)
_diffrn_measurement_device 'Nonius KappaCCD'
_diffrn_measurement_method '\w, 422 frames a 1 deg./170 sec.'
_diffrn_radiation_monochromator graphite
_diffrn_radiation_source 'fine-focus sealed tube'
_diffrn_radiation_type MoK\a
_diffrn_radiation_wavelength 0.71073
_diffrn_reflns_av_R_equivalents 0.0574
_diffrn_reflns_av_sigmaI/netI 0.0536
_diffrn_reflns_limit_h_max 12
_diffrn_reflns_limit_h_min -14
_diffrn_reflns_limit_k_max 12
_diffrn_reflns_limit_k_min -19
_diffrn_reflns_limit_l_max 21
_diffrn_reflns_limit_l_min -21
_diffrn_reflns_number 17689
_diffrn_reflns_theta_max 33.18
_diffrn_reflns_theta_min 2.63
_exptl_absorpt_coefficient_mu 2.633
_exptl_absorpt_correction_T_max 0.6785
_exptl_absorpt_correction_T_min 0.4038
_exptl_absorpt_correction_type 'Gaussian, Face Indexed'
_exptl_crystal_colour colorless
_exptl_crystal_density_diffrn 1.779
_exptl_crystal_description 'transparent block'
_exptl_crystal_F_000 834
_exptl_crystal_size_max 0.39
_exptl_crystal_size_mid 0.27
_exptl_crystal_size_min 0.16
_refine_diff_density_max 2.928
_refine_diff_density_min -2.239
_refine_diff_density_rms 0.174
_refine_ls_extinction_method none
_refine_ls_goodness_of_fit_all 1.064
_refine_ls_goodness_of_fit_obs 1.076
_refine_ls_matrix_type full
_refine_ls_number_parameters 388
_refine_ls_number_reflns 12035
_refine_ls_number_restraints 0
_refine_ls_restrained_S_all 1.079
_refine_ls_restrained_S_obs 1.076
_refine_ls_R_factor_all 0.0435
_refine_ls_R_factor_obs 0.0404
_refine_ls_shift/esd_max -0.006
_refine_ls_shift/esd_mean 0.000
_refine_ls_structure_factor_coef Fsqd
_refine_ls_weighting_details 'w=1/[\s^2^(Fo^2^)+(0.0524P)^2^+3.5196P] where P=(Fo^2^+2Fc^2^)/3'
_refine_ls_weighting_scheme calc
_refine_ls_wR_factor_all 0.1104
_refine_ls_wR_factor_obs 0.1067
_reflns_number_observed 11339
_reflns_number_total 12046
_reflns_observed_criterion >2sigma(I)
_cod_data_source_file b205053f.txt
_cod_data_source_block 3
_cod_depositor_comments
;
The following automatic conversions were performed:
'_symmetry_cell_setting' value 'Triclinic' changed to 'triclinic'
according to '/home/saulius/struct/CIF-dictionaries/cif_core.dic'
dictionary named 'cif_core.dic' version 2.4.1 from 2010-06-29.

Automatic conversion script
Id: cif_fix_enum 1527 2010-12-29 10:47:43Z saulius 

The following automatic conversions were performed:

'_refine_ls_weighting_scheme' value 'calc
w=1/[\s^2^(Fo^2^)+(0.0524P)^2^+3.5196P] where P=(Fo^2^+2Fc^2^)/3' was
changed to 'calc'. New tag '_refine_ls_weighting_details' was
created. The value of the new tag was set to
'w=1/[\s^2^(Fo^2^)+(0.0524P)^2^+3.5196P] where P=(Fo^2^+2Fc^2^)/3'.

Automatic conversion script
Id: cif_fix_values 3143 2015-03-26 13:38:13Z robertas 
;
_cod_original_cell_volume 1589.5(2)
_cod_original_sg_symbol_H-M P-1
_cod_database_code 7011860

loop_
_symmetry_equiv_pos_as_xyz
'x, y, z'
'-x, -y, -z'

loop_
_atom_site_aniso_label
_atom_site_aniso_U_11
_atom_site_aniso_U_22
_atom_site_aniso_U_33
_atom_site_aniso_U_23
_atom_site_aniso_U_13
_atom_site_aniso_U_12
Gd1 0.01385(6) 0.01310(6) 0.01188(6) -0.00325(4) -0.00339(4) -0.00101(4)
Cl1 0.0273(3) 0.0364(4) 0.0202(3) -0.0130(3) 0.0022(2) -0.0002(3)
Cl2 0.0525(6) 0.0194(4) 0.0811(8) -0.0119(4) -0.0038(6) -0.0161(4)
B1 0.0212(12) 0.0184(12) 0.0150(11) -0.0044(9) -0.0060(10) -0.0016(10)
N1 0.0205(10) 0.0195(10) 0.0135(9) -0.0054(7) -0.0032(7) -0.0031(8)
N2 0.0232(10) 0.0185(10) 0.0156(9) -0.0056(8) -0.0065(8) -0.0002(8)
N6 0.0178(9) 0.0183(9) 0.0163(9) -0.0045(7) -0.0047(8) -0.0006(7)
N7 0.0168(9) 0.0204(10) 0.0148(9) -0.0044(7) -0.0056(7) -0.0005(7)
N11 0.0209(10) 0.0193(10) 0.0134(9) -0.0029(7) -0.0033(8) -0.0038(8)
N12 0.0177(9) 0.0205(10) 0.0149(9) -0.0020(7) -0.0052(7) -0.0036(8)
C3 0.0243(12) 0.0195(11) 0.0195(11) -0.0072(9) -0.0055(10) 0.0010(9)
C4 0.0277(13) 0.0235(12) 0.0223(12) -0.0118(10) -0.0033(10) 0.0010(10)
C5 0.0232(12) 0.0235(12) 0.0173(11) -0.0088(9) -0.0031(9) -0.0030(9)
C8 0.0172(11) 0.0225(12) 0.0213(12) -0.0054(9) -0.0046(9) -0.0009(9)
C9 0.0171(11) 0.0252(13) 0.0267(13) -0.0050(10) -0.0088(10) 0.0017(9)
C10 0.0215(12) 0.0222(12) 0.0209(12) -0.0023(9) -0.0109(10) -0.0016(9)
C13 0.0193(11) 0.0228(12) 0.0185(11) -0.0035(9) -0.0017(9) -0.0051(9)
C14 0.0274(14) 0.0253(13) 0.0190(12) -0.0030(10) 0.0010(10) -0.0104(11)
C15 0.0298(14) 0.0239(12) 0.0146(11) -0.0031(9) -0.0007(10) -0.0072(10)
O17 0.0151(8) 0.0175(8) 0.0197(9) -0.0056(7) -0.0034(7) -0.0002(6)
O16 0.0191(9) 0.0258(9) 0.0151(8) -0.0049(7) -0.0036(7) 0.0002(7)
C16 0.0155(10) 0.0174(10) 0.0147(10) -0.0043(8) -0.0017(8) -0.0027(8)
C17 0.0141(9) 0.0162(10) 0.0133(9) -0.0040(8) -0.0012(8) -0.0020(8)
C18 0.0154(10) 0.0211(11) 0.0172(11) -0.0036(9) -0.0038(8) -0.0002(8)
C19 0.0165(11) 0.0246(12) 0.0190(11) -0.0050(9) -0.0014(9) -0.0002(9)
C20 0.0203(11) 0.0233(12) 0.0166(11) -0.0070(9) 0.0008(9) -0.0026(9)
C21 0.0221(12) 0.0271(13) 0.0154(11) -0.0065(9) -0.0033(9) -0.0024(10)
C22 0.0174(10) 0.0220(11) 0.0160(10) -0.0048(9) -0.0029(8) -0.0014(9)
O23 0.0261(9) 0.0157(8) 0.0170(8) -0.0044(6) -0.0063(7) -0.0043(7)
O24 0.0250(9) 0.0157(8) 0.0177(8) -0.0023(7) -0.0065(7) -0.0044(7)
C23 0.0237(11) 0.0141(10) 0.0133(10) -0.0038(8) -0.0016(8) -0.0051(8)
C24 0.0242(12) 0.0148(10) 0.0216(12) -0.0057(9) -0.0011(9) -0.0057(9)
C25 0.0332(15) 0.0162(11) 0.0270(14) -0.0042(10) -0.0056(12) -0.0057(10)
C26 0.042(2) 0.0148(12) 0.039(2) -0.0030(11) -0.0058(15) -0.0060(12)
C27 0.038(2) 0.0160(12) 0.048(2) -0.0092(13) 0.001(2) -0.0103(12)
C28 0.031(2) 0.0230(14) 0.064(3) -0.016(2) -0.011(2) -0.0085(12)
C29 0.0280(14) 0.0193(12) 0.043(2) -0.0093(12) -0.0111(13) -0.0055(11)
C30 0.083(5) 0.039(3) 0.101(6) 0.006(3) -0.038(4) -0.005(3)
Cl31 0.0862(13) 0.123(2) 0.0747(12) 0.0141(12) -0.0121(10) 0.0518(13)
Cl32 0.0534(7) 0.0434(6) 0.1021(13) 0.0003(7) -0.0239(8) -0.0069(5)
C40 0.060(3) 0.049(3) 0.069(4) -0.022(2) -0.030(3) 0.014(2)
Cl41 0.144(2) 0.0589(10) 0.122(2) -0.0001(11) -0.056(2) -0.0058(12)
Cl42 0.0704(10) 0.0998(14) 0.0957(14) -0.0521(12) 0.0080(9) -0.0351(10)

loop_
_atom_site_label
_atom_site_type_symbol
_atom_site_fract_x
_atom_site_fract_y
_atom_site_fract_z
_atom_site_U_iso_or_equiv
_atom_site_thermal_displace_type
_atom_site_occupancy
_atom_site_calc_flag
_atom_site_refinement_flags
_atom_site_disorder_group
Gd1 Gd 0.610932(12) 1.951579(9) 0.605171(8) 0.01278(4) Uani 1 d . .
Cl1 Cl 1.12817(9) 1.81916(7) 0.03628(6) 0.02823(15) Uani 1 d . .
Cl2 Cl 0.22700(14) 1.33952(8) 0.61460(11) 0.0518(3) Uani 1 d . .
B1 B 0.6745(3) 1.9014(2) 0.8565(2) 0.0178(5) Uani 1 d . .
H1 H 0.6936(3) 1.8874(2) 0.9248(2) 0.021 Uiso 1 calc R .
N1 N 0.6126(3) 2.0193(2) 0.8249(2) 0.0175(4) Uani 1 d . .
N2 N 0.5877(3) 2.0611(2) 0.7321(2) 0.0185(4) Uani 1 d . .
N6 N 0.8180(3) 1.8814(2) 0.7826(2) 0.0173(4) Uani 1 d . .
N7 N 0.8244(3) 1.8935(2) 0.6843(2) 0.0170(4) Uani 1 d . .
N11 N 0.5605(3) 1.8225(2) 0.8566(2) 0.0179(4) Uani 1 d . .
N12 N 0.5128(3) 1.8261(2) 0.7731(2) 0.0177(4) Uani 1 d . .
C3 C 0.5332(3) 2.1637(2) 0.7294(2) 0.0207(5) Uani 1 d . .
H3 H 0.5060(3) 2.2130(2) 0.6729(2) 0.025 Uiso 1 calc R .
C4 C 0.5219(4) 2.1885(3) 0.8203(2) 0.0238(5) Uani 1 d . .
H4 H 0.4862(4) 2.2554(3) 0.8380(2) 0.029 Uiso 1 calc R .
C5 C 0.5739(3) 2.0946(2) 0.8788(2) 0.0207(5) Uani 1 d . .
H5 H 0.5812(3) 2.0847(2) 0.9459(2) 0.025 Uiso 1 calc R .
C8 C 0.9636(3) 1.8674(2) 0.6440(2) 0.0203(5) Uani 1 d . .
H8 H 1.0003(3) 1.8688(2) 0.5755(2) 0.024 Uiso 1 calc R .
C9 C 1.0474(3) 1.8379(3) 0.7159(2) 0.0228(5) Uani 1 d . .
H9 H 1.1490(3) 1.8160(3) 0.7069(2) 0.027 Uiso 1 calc R .
C10 C 0.9505(3) 1.8476(2) 0.8032(2) 0.0210(5) Uani 1 d . .
H10 H 0.9734(3) 1.8329(2) 0.8669(2) 0.025 Uiso 1 calc R .
C13 C 0.4179(3) 1.7469(2) 0.7988(2) 0.0206(5) Uani 1 d . .
H13 H 0.3671(3) 1.7305(2) 0.7547(2) 0.025 Uiso 1 calc R .
C14 C 0.4037(4) 1.6922(3) 0.8983(2) 0.0247(5) Uani 1 d . .
H14 H 0.3441(4) 1.6329(3) 0.9347(2) 0.030 Uiso 1 calc R .
C15 C 0.4955(4) 1.7432(3) 0.9321(2) 0.0233(5) Uani 1 d . .
H15 H 0.5105(4) 1.7251(3) 0.9982(2) 0.028 Uiso 1 calc R .
O17 O 0.6258(2) 1.9804(2) 0.4010(2) 0.0174(3) Uani 1 d . .
O16 O 0.8062(2) 1.9146(2) 0.4774(2) 0.0202(4) Uani 1 d . .
C16 C 0.7556(3) 1.9389(2) 0.4001(2) 0.0159(4) Uani 1 d . .
C17 C 0.8491(3) 1.9154(2) 0.3073(2) 0.0147(4) Uani 1 d . .
C18 C 0.9879(3) 1.8642(2) 0.3099(2) 0.0181(4) Uani 1 d . .
H18 H 1.0233(3) 1.8493(2) 0.3694(2) 0.022 Uiso 1 calc R .
C19 C 1.0746(3) 1.8347(2) 0.2264(2) 0.0206(5) Uani 1 d . .
H19 H 1.1692(3) 1.7993(2) 0.2279(2) 0.025 Uiso 1 calc R .
C20 C 1.0206(3) 1.8580(2) 0.1404(2) 0.0204(5) Uani 1 d . .
C21 C 0.8840(3) 1.9111(3) 0.1356(2) 0.0213(5) Uani 1 d . .
H21 H 0.8498(3) 1.9272(3) 0.0756(2) 0.026 Uiso 1 calc R .
C22 C 0.7984(3) 1.9402(2) 0.2194(2) 0.0186(4) Uani 1 d . .
H22 H 0.7049(3) 1.9772(2) 0.2171(2) 0.022 Uiso 1 calc R .
O23 O 0.5124(2) 1.8080(2) 0.5748(2) 0.0190(4) Uani 1 d . .
O24 O 0.3465(2) 1.8695(2) 0.4815(2) 0.0192(4) Uani 1 d . .
C23 C 0.4122(3) 1.7946(2) 0.5348(2) 0.0170(4) Uani 1 d . .
C24 C 0.3680(3) 1.6808(2) 0.5526(2) 0.0203(5) Uani 1 d . .
C25 C 0.4422(4) 1.5937(2) 0.6065(2) 0.0255(6) Uani 1 d . .
H25 H 0.5226(4) 1.6068(2) 0.6308(2) 0.031 Uiso 1 calc R .
C26 C 0.3997(5) 1.4878(3) 0.6252(3) 0.0328(7) Uani 1 d . .
H26 H 0.4500(5) 1.4280(3) 0.6621(3) 0.039 Uiso 1 calc R .
C27 C 0.2821(4) 1.4713(3) 0.5888(3) 0.0349(8) Uani 1 d . .
C28 C 0.2092(4) 1.5559(3) 0.5339(4) 0.0378(8) Uani 1 d . .
H28 H 0.1304(4) 1.5423(3) 0.5085(4) 0.045 Uiso 1 calc R .
C29 C 0.2520(4) 1.6618(3) 0.5159(3) 0.0287(6) Uani 1 d . .
H29 H 0.2018(4) 1.7212(3) 0.4785(3) 0.034 Uiso 1 calc R .
C30 C 0.9015(9) 1.5754(5) 1.1208(7) 0.075(2) Uani 1 d . .
H30A H 1.0035(9) 1.5919(5) 1.0847(7) 0.090 Uiso 1 calc R .
H30B H 0.8778(9) 1.6092(5) 1.1783(7) 0.090 Uiso 1 calc R .
Cl31 Cl 0.7837(3) 1.6330(2) 1.0424(2) 0.1080(9) Uani 1 d . .
Cl32 Cl 0.8911(2) 1.43620(12) 1.1642(2) 0.0682(4) Uani 1 d . .
C40 C 1.2366(7) 1.4021(5) 0.2353(5) 0.0566(13) Uani 1 d . .
H40A H 1.3304(7) 1.3593(5) 0.2193(5) 0.068 Uiso 1 calc R .
H40B H 1.1631(7) 1.3758(5) 0.2087(5) 0.068 Uiso 1 calc R .
Cl41 Cl 1.2613(4) 1.5386(2) 0.1772(2) 0.1078(8) Uani 1 d . .
Cl42 Cl 1.1777(2) 1.3788(2) 0.3650(2) 0.0853(6) Uani 1 d . .

loop_
_atom_type_symbol
_atom_type_description
_atom_type_scat_dispersion_real
_atom_type_scat_dispersion_imag
_atom_type_scat_source
C C 0.0033 0.0016 'International Tables Vol C Tables 4.2.6.8 and 6.1.1.4'
H H 0.0000 0.0000 'International Tables Vol C Tables 4.2.6.8 and 6.1.1.4'
B B 0.0013 0.0007 'International Tables Vol C Tables 4.2.6.8 and 6.1.1.4'
N N 0.0061 0.0033 'International Tables Vol C Tables 4.2.6.8 and 6.1.1.4'
O O 0.0106 0.0060 'International Tables Vol C Tables 4.2.6.8 and 6.1.1.4'
Cl Cl 0.1484 0.1585 'International Tables Vol C Tables 4.2.6.8 and 6.1.1.4'
Gd Gd -0.1653 3.9035 'International Tables Vol C Tables 4.2.6.8 and 6.1.1.4'

loop_
_geom_angle_atom_site_label_1
_geom_angle_atom_site_label_2
_geom_angle_atom_site_label_3
_geom_angle
_geom_angle_site_symmetry_1
_geom_angle_site_symmetry_3
_geom_angle_publ_flag
O17 Gd1 O24 79.71(7) 2_696 2_696 ?
O17 Gd1 O23 78.14(7) 2_696 . ?
O24 Gd1 O23 134.29(7) 2_696 . ?
O17 Gd1 O16 129.98(7) 2_696 . ?
O24 Gd1 O16 82.34(8) 2_696 . ?
O23 Gd1 O16 82.12(8) . . ?
O17 Gd1 N7 155.01(8) 2_696 . ?
O24 Gd1 N7 103.55(8) 2_696 . ?
O23 Gd1 N7 113.23(8) . . ?
O16 Gd1 N7 74.76(7) . . ?
O17 Gd1 N2 84.46(8) 2_696 . ?
O24 Gd1 N2 72.87(8) 2_696 . ?
O23 Gd1 N2 142.59(8) . . ?
O16 Gd1 N2 132.97(8) . . ?
N7 Gd1 N2 73.20(8) . . ?
O17 Gd1 N12 89.00(8) 2_696 . ?
O24 Gd1 N12 145.39(8) 2_696 . ?
O23 Gd1 N12 73.29(7) . . ?
O16 Gd1 N12 128.00(8) . . ?
N7 Gd1 N12 74.23(8) . . ?
N2 Gd1 N12 73.54(8) . . ?
O17 Gd1 O17 80.50(7) 2_696 . ?
O24 Gd1 O17 68.72(7) 2_696 . ?
O23 Gd1 O17 68.51(7) . . ?
O16 Gd1 O17 49.49(6) . . ?
N7 Gd1 O17 124.05(7) . . ?
N2 Gd1 O17 140.60(7) . . ?
N12 Gd1 O17 141.68(7) . . ?
O17 Gd1 C16 105.78(7) 2_696 . ?
O24 Gd1 C16 75.03(7) 2_696 . ?
O23 Gd1 C16 73.34(7) . . ?
O16 Gd1 C16 24.21(7) . . ?
N7 Gd1 C16 98.93(8) . . ?
N2 Gd1 C16 143.84(8) . . ?
N12 Gd1 C16 139.54(8) . . ?
O17 Gd1 C16 25.31(6) . . ?
O17 Gd1 Gd1 45.03(5) 2_696 2_696 ?
O24 Gd1 Gd1 68.56(5) 2_696 2_696 ?
O23 Gd1 Gd1 67.44(5) . 2_696 ?
O16 Gd1 Gd1 84.96(5) . 2_696 ?
N7 Gd1 Gd1 159.21(5) . 2_696 ?
N2 Gd1 Gd1 119.84(6) . 2_696 ?
N12 Gd1 Gd1 123.54(5) . 2_696 ?
O17 Gd1 Gd1 35.47(4) . 2_696 ?
C16 Gd1 Gd1 60.76(5) . 2_696 ?
N1 B1 N6 110.3(2) . . ?
N1 B1 N11 108.7(2) . . ?
N6 B1 N11 108.8(2) . . ?
C5 N1 N2 110.1(2) . . ?
C5 N1 B1 128.7(2) . . ?
N2 N1 B1 121.2(2) . . ?
C3 N2 N1 106.0(2) . . ?
C3 N2 Gd1 129.1(2) . . ?
N1 N2 Gd1 124.3(2) . . ?
C10 N6 N7 110.2(2) . . ?
C10 N6 B1 127.3(2) . . ?
N7 N6 B1 122.5(2) . . ?
C8 N7 N6 106.1(2) . . ?
C8 N7 Gd1 129.8(2) . . ?
N6 N7 Gd1 124.1(2) . . ?
C15 N11 N12 109.8(2) . . ?
C15 N11 B1 128.7(2) . . ?
N12 N11 B1 121.5(2) . . ?
C13 N12 N11 106.0(2) . . ?
C13 N12 Gd1 130.3(2) . . ?
N11 N12 Gd1 123.6(2) . . ?
N2 C3 C4 110.9(3) . . ?
C5 C4 C3 104.5(3) . . ?
N1 C5 C4 108.4(2) . . ?
N7 C8 C9 110.8(3) . . ?
C10 C9 C8 104.7(3) . . ?
N6 C10 C9 108.2(2) . . ?
N12 C13 C14 111.0(3) . . ?
C15 C14 C13 104.4(3) . . ?
N11 C15 C14 108.9(3) . . ?
C16 O17 Gd1 175.9(2) . 2_696 ?
C16 O17 Gd1 83.6(2) . . ?
Gd1 O17 Gd1 99.50(7) 2_696 . ?
C16 O16 Gd1 105.6(2) . . ?
O16 C16 O17 121.2(2) . . ?
O16 C16 C17 118.7(2) . . ?
O17 C16 C17 120.0(2) . . ?
O16 C16 Gd1 50.23(13) . . ?
O17 C16 Gd1 71.10(14) . . ?
C17 C16 Gd1 168.1(2) . . ?
C18 C17 C22 120.0(2) . . ?
C18 C17 C16 118.8(2) . . ?
C22 C17 C16 121.2(2) . . ?
C19 C18 C17 120.4(2) . . ?
C18 C19 C20 118.6(3) . . ?
C19 C20 C21 122.0(3) . . ?
C19 C20 Cl1 118.6(2) . . ?
C21 C20 Cl1 119.5(2) . . ?
C22 C21 C20 118.9(3) . . ?
C21 C22 C17 120.1(3) . . ?
C23 O23 Gd1 137.8(2) . . ?
C23 O24 Gd1 135.8(2) . 2_696 ?
O24 C23 O23 125.2(2) . . ?
O24 C23 C24 117.5(2) . . ?
O23 C23 C24 117.3(2) . . ?
C29 C24 C25 119.9(3) . . ?
C29 C24 C23 120.0(3) . . ?
C25 C24 C23 120.1(3) . . ?
C26 C25 C24 120.4(3) . . ?
C25 C26 C27 118.5(3) . . ?
C28 C27 C26 121.9(3) . . ?
C28 C27 Cl2 119.8(3) . . ?
C26 C27 Cl2 118.3(3) . . ?
C27 C28 C29 119.2(4) . . ?
C24 C29 C28 120.0(3) . . ?
Cl32 C30 Cl31 112.9(4) . . ?
Cl41 C40 Cl42 112.7(3) . . ?

loop_
_geom_bond_atom_site_label_1
_geom_bond_atom_site_label_2
_geom_bond_distance
_geom_bond_site_symmetry_2
_geom_bond_publ_flag
Gd1 O17 2.303(2) 2_696 ?
Gd1 O24 2.311(2) 2_696 ?
Gd1 O23 2.317(2) . ?
Gd1 O16 2.353(2) . ?
Gd1 N7 2.479(2) . ?
Gd1 N2 2.513(2) . ?
Gd1 N12 2.528(2) . ?
Gd1 O17 2.808(2) . ?
Gd1 C16 2.950(3) . ?
Gd1 Gd1 3.9148(4) 2_696 ?
Cl1 C20 1.736(3) . ?
Cl2 C27 1.729(3) . ?
B1 N1 1.533(4) . ?
B1 N6 1.538(4) . ?
B1 N11 1.548(4) . ?
N1 C5 1.345(4) . ?
N1 N2 1.356(3) . ?
N2 C3 1.337(4) . ?
N6 C10 1.344(4) . ?
N6 N7 1.356(3) . ?
N7 C8 1.337(4) . ?
N11 C15 1.343(4) . ?
N11 N12 1.358(3) . ?
N12 C13 1.342(4) . ?
C3 C4 1.389(4) . ?
C4 C5 1.376(4) . ?
C8 C9 1.388(4) . ?
C9 C10 1.379(4) . ?
C13 C14 1.387(4) . ?
C14 C15 1.375(4) . ?
O17 C16 1.269(3) . ?
O17 Gd1 2.303(2) 2_696 ?
O16 C16 1.255(3) . ?
C16 C17 1.483(4) . ?
C17 C18 1.392(4) . ?
C17 C22 1.393(4) . ?
C18 C19 1.385(4) . ?
C19 C20 1.385(4) . ?
C20 C21 1.387(4) . ?
C21 C22 1.382(4) . ?
O23 C23 1.261(3) . ?
O24 C23 1.254(3) . ?
O24 Gd1 2.311(2) 2_696 ?
C23 C24 1.491(4) . ?
C24 C29 1.386(4) . ?
C24 C25 1.389(4) . ?
C25 C26 1.387(4) . ?
C26 C27 1.387(6) . ?
C27 C28 1.371(6) . ?
C28 C29 1.389(4) . ?
C30 Cl32 1.718(6) . ?
C30 Cl31 1.728(7) . ?
C40 Cl41 1.729(6) . ?
C40 Cl42 1.751(7) . ?
